data_4312308
loop_
_publ_author_name
'Renata Dreos'
'Giorgio Nardin'
'Lucio Randaccio'
'Patrizia Siega'
'Giovanni Tauzher'
'Vi\<snja Vrdoljak'

_publ_section_title
;
 New \b Cis Folded Organocobalt Derivatives with a Salen-Type Ligand
;
_journal_name_full 'Inorganic Chemistry'
_journal_page_first 6805
_journal_page_last 6811
_journal_paper_doi 10.1021/ic034085r
_journal_volume 42
_journal_year 2003
_chemical_formula_moiety '(C29 H36 Co N6 O2),(ClO4)'
_chemical_formula_sum 'C29 H36 Cl Co N6 O6'
_chemical_formula_weight 659.02
_chemical_name_systematic
;
 ?
;
_space_group_IT_number 2
_symmetry_cell_setting triclinic
_symmetry_space_group_name_Hall '-P 1'
_symmetry_space_group_name_H-M 'P -1'
_atom_sites_solution_hydrogens geom
_atom_sites_solution_primary direct
_atom_sites_solution_secondary difmap
_audit_creation_method SHELXL-97
_cell_angle_alpha 72.90(2)
_cell_angle_beta 80.73(2)
_cell_angle_gamma 72.49(2)
_cell_formula_units_Z 2
_cell_length_a 7.472(5)
_cell_length_b 12.981(6)
_cell_length_c 16.716(6)
_cell_measurement_reflns_used 'three frames with I>20sigma(I)'
_cell_measurement_temperature 150(2)
_cell_measurement_theta_max 'not available'
_cell_measurement_theta_min 'not available'
_cell_volume 1473.2(13)
_computing_structure_refinement 'SHELXL-97 (Sheldrick, 1997)'
_diffrn_ambient_temperature 150(2)
_diffrn_measured_fraction_theta_full 0.912
_diffrn_measured_fraction_theta_max 0.912
_diffrn_measurement_device_type 'Nonius DIP 1030 H System'
_diffrn_measurement_method '30 frames rotation 6\% phi'
_diffrn_radiation_monochromator graphite
_diffrn_radiation_source 'fine-focus sealed tube'
_diffrn_radiation_type MoK\a
_diffrn_radiation_wavelength 0.71069
_diffrn_reflns_av_R_equivalents 0.0554
_diffrn_reflns_av_sigmaI/netI 0.0802
_diffrn_reflns_limit_h_max 8
_diffrn_reflns_limit_h_min -8
_diffrn_reflns_limit_k_max 15
_diffrn_reflns_limit_k_min -15
_diffrn_reflns_limit_l_max 19
_diffrn_reflns_limit_l_min -19
_diffrn_reflns_number 7593
_diffrn_reflns_theta_full 24.71
_diffrn_reflns_theta_max 24.71
_diffrn_reflns_theta_min 4.56
_diffrn_standards_decay_% 'not available'
_diffrn_standards_interval_time 'not available'
_diffrn_standards_number 'not used'
_exptl_absorpt_coefficient_mu 0.727
_exptl_absorpt_correction_T_max none
_exptl_absorpt_correction_T_min none
_exptl_absorpt_correction_type not_absorpt_correction
_exptl_absorpt_process_details none
_exptl_crystal_colour red_brown
_exptl_crystal_density_diffrn 1.486
_exptl_crystal_density_meas ?
_exptl_crystal_density_method 'not measured'
_exptl_crystal_description prism
_exptl_crystal_F_000 688
_exptl_crystal_size_max 0.40
_exptl_crystal_size_mid 0.30
_exptl_crystal_size_min 0.20
_refine_diff_density_max 0.873
_refine_diff_density_min -0.793
_refine_diff_density_rms 0.108
_refine_ls_extinction_coef 0.035(4)
_refine_ls_extinction_expression Fc^*^=kFc[1+0.001xFc^2^\l^3^/sin(2\q)]^-1/4^
_refine_ls_extinction_method SHELXL
_refine_ls_goodness_of_fit_ref 0.869
_refine_ls_hydrogen_treatment mixed
_refine_ls_matrix_type full
_refine_ls_number_parameters 395
_refine_ls_number_reflns 4587
_refine_ls_number_restraints 0
_refine_ls_restrained_S_all 0.869
_refine_ls_R_factor_all 0.0901
_refine_ls_R_factor_gt 0.0656
_refine_ls_shift/su_max 0.033
_refine_ls_shift/su_mean 0.001
_refine_ls_structure_factor_coef Fsqd
_refine_ls_weighting_details 'calc w=1/[\s^2^(Fo^2^)+(0.1199P)^2^+5.0047P] where P=(Fo^2^+2Fc^2^)/3'
_refine_ls_weighting_scheme calc
_refine_ls_wR_factor_gt 0.1699
_refine_ls_wR_factor_ref 0.1957
_reflns_number_gt 3390
_reflns_number_total 4587
_reflns_threshold_expression >2sigma(I)
_cod_data_source_file ic034085rsi20030127_110931_3.cif
_cod_data_source_block grimd4_3
_cod_depositor_comments
;
The following automatic conversions were performed:

'_exptl_crystal_density_meas' value 'not measured' was changed to '?'
- the value is perceived as not measured.

Automatic conversion script
Id: cif_fix_values 3008 2015-01-20 13:52:24Z robertas 
;
_cod_database_code 4312308

loop_
_symmetry_equiv_pos_as_xyz
'x, y, z'
'-x, -y, -z'

loop_
_atom_site_label
_atom_site_type_symbol
_atom_site_fract_x
_atom_site_fract_y
_atom_site_fract_z
_atom_site_U_iso_or_equiv
_atom_site_adp_type
_atom_site_occupancy
_atom_site_symmetry_multiplicity
_atom_site_calc_flag
_atom_site_refinement_flags
_atom_site_disorder_assembly
_atom_site_disorder_group
Co Co 0.71069(10) 0.73767(6) 0.66063(4) 0.0323(3) Uani 1 1 d . . .
C1 C 0.9986(8) 0.7438(5) 0.5253(3) 0.0351(12) Uani 1 1 d . . .
C2 C 1.1513(8) 0.7880(5) 0.4844(3) 0.0392(13) Uani 1 1 d . . .
H2 H 1.1979 0.8277 0.5105 0.047 Uiso 1 1 calc R . .
C3 C 1.2325(8) 0.7735(5) 0.4069(4) 0.0440(14) Uani 1 1 d . . .
H3 H 1.3333 0.8030 0.3822 0.053 Uiso 1 1 calc R . .
C4 C 1.1671(8) 0.7159(5) 0.3648(3) 0.0413(14) Uani 1 1 d . . .
C5 C 1.0184(8) 0.6720(5) 0.4031(3) 0.0409(13) Uani 1 1 d . . .
H5 H 0.9765 0.6315 0.3760 0.049 Uiso 1 1 calc R . .
C6 C 0.9264(8) 0.6860(5) 0.4823(3) 0.0356(12) Uani 1 1 d . . .
C7 C 0.7672(8) 0.6389(5) 0.5196(3) 0.0363(12) Uani 1 1 d . . .
C8 C 0.5299(8) 0.5941(5) 0.6276(3) 0.0363(12) Uani 1 1 d . . .
H8A H 0.5648 0.5189 0.6205 0.044 Uiso 1 1 calc R . .
H8B H 0.4185 0.6371 0.5979 0.044 Uiso 1 1 calc R . .
C9 C 0.4896(8) 0.5905(5) 0.7199(3) 0.0379(13) Uani 1 1 d . . .
H9A H 0.3687 0.5754 0.7408 0.045 Uiso 1 1 calc R . .
H9B H 0.5863 0.5325 0.7523 0.045 Uiso 1 1 calc R . .
C10 C 0.3472(7) 0.7563(5) 0.7685(3) 0.0351(12) Uani 1 1 d . . .
C11 C 0.3179(7) 0.8763(4) 0.7581(3) 0.0330(12) Uani 1 1 d . . .
C12 C 0.2650(7) 0.9227(5) 0.8280(3) 0.0351(12) Uani 1 1 d . . .
H12 H 0.2512 0.8757 0.8813 0.042 Uiso 1 1 calc R . .
C13 C 0.2333(8) 1.0359(5) 0.8190(3) 0.0388(13) Uani 1 1 d . . .
C14 C 0.2490(9) 1.1055(5) 0.7386(4) 0.0438(14) Uani 1 1 d . . .
H14 H 0.2270 1.1821 0.7311 0.053 Uiso 1 1 calc R . .
C15 C 0.2977(8) 1.0608(5) 0.6689(4) 0.0404(13) Uani 1 1 d . . .
H15 H 0.3065 1.1083 0.6154 0.048 Uiso 1 1 calc R . .
C16 C 0.3323(8) 0.9492(5) 0.6781(3) 0.0365(12) Uani 1 1 d . . .
C17 C 0.5648(8) 0.8696(5) 0.5823(3) 0.0372(12) Uani 1 1 d . . .
H17A H 0.6213 0.9306 0.5736 0.045 Uiso 1 1 calc R . .
H17B H 0.5751 0.8528 0.5286 0.045 Uiso 1 1 calc R . .
C41 C 1.2499(10) 0.7050(6) 0.2778(4) 0.0557(17) Uani 1 1 d . . .
H18C H 1.2055 0.6509 0.2637 0.083 Uiso 1 1 calc R . .
H18B H 1.3847 0.6811 0.2768 0.083 Uiso 1 1 calc R . .
H18A H 1.2118 0.7761 0.2377 0.083 Uiso 1 1 calc R . .
C71 C 0.6967(9) 0.5803(5) 0.4700(4) 0.0453(14) Uani 1 1 d . . .
H19A H 0.7607 0.5020 0.4843 0.068 Uiso 1 1 calc R . .
H19B H 0.7210 0.6118 0.4110 0.068 Uiso 1 1 calc R . .
H19C H 0.5637 0.5901 0.4832 0.068 Uiso 1 1 calc R . .
C101 C 0.2018(8) 0.7023(5) 0.8245(4) 0.0410(13) Uani 1 1 d . . .
H20A H 0.1052 0.7060 0.7915 0.062 Uiso 1 1 calc R . .
H20B H 0.1469 0.7413 0.8670 0.062 Uiso 1 1 calc R . .
H20C H 0.2611 0.6255 0.8506 0.062 Uiso 1 1 calc R . .
C131 C 0.1781(9) 1.0833(5) 0.8942(4) 0.0487(15) Uani 1 1 d . . .
H21A H 0.2694 1.1197 0.8982 0.073 Uiso 1 1 calc R . .
H21B H 0.1730 1.0238 0.9442 0.073 Uiso 1 1 calc R . .
H21C H 0.0567 1.1364 0.8883 0.073 Uiso 1 1 calc R . .
C18 C 0.8362(8) 0.9213(5) 0.6875(3) 0.0375(13) Uani 1 1 d . . .
H22 H 0.8812 0.9413 0.6315 0.045 Uiso 1 1 calc R . .
C19 C 0.8446(8) 0.9720(5) 0.7469(3) 0.0366(12) Uani 1 1 d . . .
H23 H 0.8938 1.0324 0.7392 0.044 Uiso 1 1 calc R . .
C20 C 0.7129(7) 0.8341(5) 0.8037(3) 0.0349(12) Uani 1 1 d . . .
H24 H 0.6576 0.7835 0.8437 0.042 Uiso 1 1 calc R . .
C21 C 0.7461(10) 0.9393(6) 0.9021(4) 0.0519(16) Uani 1 1 d . . .
H25A H 0.6825 0.8898 0.9426 0.078 Uiso 1 1 calc R . .
H25B H 0.6744 1.0154 0.8980 0.078 Uiso 1 1 calc R . .
H25C H 0.8686 0.9280 0.9193 0.078 Uiso 1 1 calc R . .
C22 C 1.0418(8) 0.5273(5) 0.7248(4) 0.0374(13) Uani 1 1 d . . .
H26 H 1.1015 0.5358 0.6709 0.045 Uiso 1 1 calc R . .
C23 C 1.1091(8) 0.4441(5) 0.7934(4) 0.0419(14) Uani 1 1 d . . .
H27 H 1.2193 0.3863 0.7953 0.050 Uiso 1 1 calc R . .
C24 C 0.8405(8) 0.5559(5) 0.8279(3) 0.0406(13) Uani 1 1 d . . .
H28 H 0.7349 0.5867 0.8596 0.049 Uiso 1 1 calc R . .
C25 C 0.9827(11) 0.3970(6) 0.9469(4) 0.0554(17) Uani 1 1 d . . .
H29A H 1.0968 0.3929 0.9686 0.083 Uiso 1 1 calc R . .
H29B H 0.9779 0.3230 0.9496 0.083 Uiso 1 1 calc R . .
H29C H 0.8764 0.4313 0.9798 0.083 Uiso 1 1 calc R . .
N1 N 0.6854(6) 0.6466(4) 0.5933(3) 0.0341(10) Uani 1 1 d . . .
N2 N 0.4881(6) 0.7024(4) 0.7265(3) 0.0340(10) Uani 1 1 d . . .
N3 N 0.7496(6) 0.8346(4) 0.7233(3) 0.0339(10) Uani 1 1 d . . .
N4 N 0.7657(7) 0.9160(4) 0.8205(3) 0.0378(11) Uani 1 1 d . . .
N5 N 0.8744(6) 0.5964(4) 0.7464(3) 0.0367(11) Uani 1 1 d . . .
N6 N 0.9782(7) 0.4642(4) 0.8594(3) 0.0416(11) Uani 1 1 d . . .
O1 O 0.9333(5) 0.7611(3) 0.5988(2) 0.0391(9) Uani 1 1 d . . .
O2 O 0.3706(5) 0.9067(3) 0.6080(2) 0.0355(9) Uani 1 1 d . . .
Cl Cl 0.46058(19) 0.70095(12) 1.04703(8) 0.0401(4) Uani 1 1 d . . .
O3 O 0.4475(9) 0.5995(4) 1.1060(3) 0.0759(16) Uani 1 1 d . . .
O5 O 0.2730(8) 0.7773(5) 1.0384(4) 0.0851(18) Uani 1 1 d . . .
O4 O 0.5395(9) 0.6849(5) 0.9702(4) 0.0887(18) Uani 1 1 d . . .
O6 O 0.5623(10) 0.7541(6) 1.0811(5) 0.099(2) Uani 1 1 d . . .

loop_
_atom_site_aniso_label
_atom_site_aniso_U_11
_atom_site_aniso_U_22
_atom_site_aniso_U_33
_atom_site_aniso_U_23
_atom_site_aniso_U_13
_atom_site_aniso_U_12
Co 0.0320(4) 0.0357(5) 0.0294(4) -0.0087(3) -0.0018(3) -0.0095(3)
C1 0.032(3) 0.036(3) 0.033(3) -0.007(2) -0.004(2) -0.005(2)
C2 0.029(3) 0.042(3) 0.042(3) -0.011(2) 0.001(2) -0.004(2)
C3 0.039(3) 0.045(4) 0.038(3) -0.005(3) 0.004(2) -0.006(3)
C4 0.043(3) 0.038(3) 0.033(3) -0.005(2) 0.001(2) -0.001(3)
C5 0.043(3) 0.043(3) 0.031(3) -0.010(2) -0.005(2) -0.001(3)
C6 0.037(3) 0.033(3) 0.032(3) -0.005(2) -0.005(2) -0.005(2)
C7 0.039(3) 0.035(3) 0.032(3) -0.009(2) -0.007(2) -0.004(2)
C8 0.032(3) 0.039(3) 0.038(3) -0.012(2) -0.003(2) -0.009(2)
C9 0.040(3) 0.038(3) 0.038(3) -0.009(2) -0.004(2) -0.015(3)
C10 0.030(3) 0.042(3) 0.031(3) -0.009(2) -0.004(2) -0.005(2)
C11 0.031(3) 0.032(3) 0.035(3) -0.011(2) -0.003(2) -0.007(2)
C12 0.028(3) 0.040(3) 0.036(3) -0.014(2) 0.001(2) -0.006(2)
C13 0.036(3) 0.045(3) 0.037(3) -0.013(2) -0.004(2) -0.011(3)
C14 0.048(4) 0.029(3) 0.049(4) -0.012(2) -0.003(3) -0.002(3)
C15 0.041(3) 0.035(3) 0.037(3) -0.006(2) -0.001(2) -0.002(3)
C16 0.033(3) 0.040(3) 0.036(3) -0.014(2) -0.004(2) -0.004(2)
C17 0.040(3) 0.046(3) 0.028(3) -0.007(2) -0.001(2) -0.019(3)
C41 0.062(4) 0.046(4) 0.042(4) -0.008(3) 0.013(3) -0.004(3)
C71 0.049(4) 0.051(4) 0.040(3) -0.017(3) -0.005(3) -0.013(3)
C101 0.039(3) 0.040(3) 0.043(3) -0.014(2) 0.008(2) -0.011(3)
C131 0.054(4) 0.049(4) 0.044(3) -0.020(3) -0.004(3) -0.008(3)
C18 0.041(3) 0.042(3) 0.031(3) -0.005(2) -0.001(2) -0.020(3)
C19 0.036(3) 0.038(3) 0.037(3) -0.009(2) -0.005(2) -0.011(3)
C20 0.033(3) 0.042(3) 0.031(3) -0.011(2) 0.001(2) -0.012(2)
C21 0.060(4) 0.064(4) 0.042(3) -0.025(3) -0.001(3) -0.023(4)
C22 0.034(3) 0.038(3) 0.040(3) -0.013(2) 0.001(2) -0.008(2)
C23 0.032(3) 0.038(3) 0.052(4) -0.011(3) -0.007(2) -0.004(3)
C24 0.041(3) 0.043(3) 0.037(3) -0.011(2) -0.003(2) -0.009(3)
C25 0.069(5) 0.050(4) 0.041(4) 0.005(3) -0.012(3) -0.020(3)
N1 0.030(2) 0.034(3) 0.034(2) -0.0070(19) -0.0042(18) -0.0048(19)
N2 0.039(3) 0.031(2) 0.032(2) -0.0061(18) -0.0100(19) -0.007(2)
N3 0.029(2) 0.037(3) 0.035(2) -0.0061(19) -0.0051(18) -0.010(2)
N4 0.040(3) 0.045(3) 0.034(2) -0.015(2) -0.0034(19) -0.014(2)
N5 0.037(3) 0.039(3) 0.036(3) -0.013(2) -0.0035(19) -0.012(2)
N6 0.037(3) 0.046(3) 0.041(3) -0.006(2) -0.006(2) -0.013(2)
O1 0.037(2) 0.052(2) 0.032(2) -0.0140(17) 0.0002(16) -0.0168(19)
O2 0.034(2) 0.041(2) 0.0311(19) -0.0108(16) -0.0060(15) -0.0057(17)
Cl 0.0364(7) 0.0492(9) 0.0315(7) 0.0051(6) -0.0067(5) -0.0198(6)
O3 0.104(4) 0.058(3) 0.059(3) -0.002(2) -0.004(3) -0.025(3)
O5 0.053(3) 0.103(5) 0.078(4) -0.014(3) -0.008(3) 0.001(3)
O4 0.092(4) 0.068(4) 0.083(4) -0.011(3) 0.011(3) -0.006(3)
O6 0.091(5) 0.094(5) 0.126(6) -0.029(4) -0.023(4) -0.037(4)

loop_
_atom_type_symbol
_atom_type_description
_atom_type_scat_dispersion_real
_atom_type_scat_dispersion_imag
_atom_type_scat_source
C C 0.0033 0.0016 'International Tables Vol C Tables 4.2.6.8 and 6.1.1.4'
H H 0.0000 0.0000 'International Tables Vol C Tables 4.2.6.8 and 6.1.1.4'
N N 0.0061 0.0033 'International Tables Vol C Tables 4.2.6.8 and 6.1.1.4'
O O 0.0106 0.0060 'International Tables Vol C Tables 4.2.6.8 and 6.1.1.4'
Cl Cl 0.1484 0.1585 'International Tables Vol C Tables 4.2.6.8 and 6.1.1.4'
Co Co 0.3494 0.9721 'International Tables Vol C Tables 4.2.6.8 and 6.1.1.4'

loop_
_geom_angle_atom_site_label_1
_geom_angle_atom_site_label_2
_geom_angle_atom_site_label_3
_geom_angle
_geom_angle_site_symmetry_1
_geom_angle_site_symmetry_3
_geom_angle_publ_flag
O1 Co N1 92.11(18) . . ?
O1 Co N2 176.06(18) . . ?
N1 Co N2 85.81(19) . . ?
O1 Co C17 89.8(2) . . ?
N1 Co C17 88.9(2) . . ?
N2 Co C17 93.5(2) . . ?
O1 Co N3 84.01(17) . . ?
N1 Co N3 175.97(19) . . ?
N2 Co N3 98.13(18) . . ?
C17 Co N3 90.0(2) . . ?
O1 Co N5 89.22(18) . . ?
N1 Co N5 92.29(18) . . ?
N2 Co N5 87.52(18) . . ?
C17 Co N5 178.5(2) . . ?
N3 Co N5 88.74(18) . . ?
O1 C1 C2 116.8(5) . . ?
O1 C1 C6 125.4(5) . . ?
C2 C1 C6 117.8(5) . . ?
C3 C2 C1 121.6(6) . . ?
C2 C3 C4 121.6(6) . . ?
C5 C4 C3 118.1(5) . . ?
C5 C4 C41 120.3(6) . . ?
C3 C4 C41 121.5(6) . . ?
C4 C5 C6 122.9(6) . . ?
C5 C6 C1 117.9(5) . . ?
C5 C6 C7 120.7(5) . . ?
C1 C6 C7 121.3(5) . . ?
N1 C7 C6 122.0(5) . . ?
N1 C7 C71 119.6(5) . . ?
C6 C7 C71 118.4(5) . . ?
N1 C8 C9 108.5(4) . . ?
N2 C9 C8 106.1(4) . . ?
N2 C10 C11 119.8(5) . . ?
N2 C10 C101 122.9(5) . . ?
C11 C10 C101 117.2(5) . . ?
C16 C11 C12 118.1(5) . . ?
C16 C11 C10 120.8(5) . . ?
C12 C11 C10 121.0(5) . . ?
C13 C12 C11 121.7(5) . . ?
C14 C13 C12 118.5(5) . . ?
C14 C13 C131 120.7(5) . . ?
C12 C13 C131 120.8(5) . . ?
C13 C14 C15 120.2(5) . . ?
C16 C15 C14 121.1(5) . . ?
C15 C16 C11 120.3(5) . . ?
C15 C16 O2 120.5(5) . . ?
C11 C16 O2 119.1(5) . . ?
O2 C17 Co 115.4(3) . . ?
C19 C18 N3 109.8(5) . . ?
N4 C19 C18 106.2(5) . . ?
N3 C20 N4 111.8(5) . . ?
C23 C22 N5 110.6(5) . . ?
C22 C23 N6 105.2(5) . . ?
N5 C24 N6 111.6(5) . . ?
C7 N1 C8 118.7(5) . . ?
C7 N1 Co 128.8(4) . . ?
C8 N1 Co 111.9(3) . . ?
C10 N2 C9 119.3(5) . . ?
C10 N2 Co 134.0(4) . . ?
C9 N2 Co 106.7(3) . . ?
C20 N3 C18 104.7(5) . . ?
C20 N3 Co 131.6(4) . . ?
C18 N3 Co 123.7(4) . . ?
C20 N4 C19 107.4(4) . . ?
C20 N4 C21 126.3(5) . . ?
C19 N4 C21 126.2(5) . . ?
C24 N5 C22 105.4(5) . . ?
C24 N5 Co 129.7(4) . . ?
C22 N5 Co 124.8(4) . . ?
C24 N6 C23 107.2(5) . . ?
C24 N6 C25 125.8(5) . . ?
C23 N6 C25 126.9(5) . . ?
C1 O1 Co 127.8(4) . . ?
C16 O2 C17 115.3(4) . . ?
O4 Cl O3 112.0(4) . . ?
O4 Cl O6 112.4(4) . . ?
O3 Cl O6 108.8(4) . . ?
O4 Cl O5 109.7(4) . . ?
O3 Cl O5 108.8(4) . . ?
O6 Cl O5 104.9(4) . . ?

loop_
_geom_bond_atom_site_label_1
_geom_bond_atom_site_label_2
_geom_bond_distance
_geom_bond_site_symmetry_2
_geom_bond_publ_flag
Co O1 1.869(4) . ?
Co N1 1.919(5) . ?
Co N2 1.939(5) . ?
Co C17 1.964(6) . ?
Co N3 1.965(5) . ?
Co N5 2.141(5) . ?
C1 O1 1.304(6) . ?
C1 C2 1.418(8) . ?
C1 C6 1.434(8) . ?
C2 C3 1.380(8) . ?
C3 C4 1.390(9) . ?
C4 C5 1.380(8) . ?
C4 C41 1.515(8) . ?
C5 C6 1.425(7) . ?
C6 C7 1.467(8) . ?
C7 N1 1.302(7) . ?
C7 C71 1.516(8) . ?
C8 N1 1.474(7) . ?
C8 C9 1.514(7) . ?
C9 N2 1.484(7) . ?
C10 N2 1.303(7) . ?
C10 C11 1.467(8) . ?
C10 C101 1.514(7) . ?
C11 C16 1.402(8) . ?
C11 C12 1.416(7) . ?
C12 C13 1.382(8) . ?
C13 C14 1.392(8) . ?
C13 C131 1.505(7) . ?
C14 C15 1.400(8) . ?
C15 C16 1.359(8) . ?
C16 O2 1.391(6) . ?
C17 O2 1.423(7) . ?
C18 C19 1.360(8) . ?
C18 N3 1.400(7) . ?
C19 N4 1.374(7) . ?
C20 N3 1.325(7) . ?
C20 N4 1.352(7) . ?
C21 N4 1.457(7) . ?
C22 C23 1.365(8) . ?
C22 N5 1.367(7) . ?
C23 N6 1.381(7) . ?
C24 N5 1.320(7) . ?
C24 N6 1.350(7) . ?
C25 N6 1.467(7) . ?
Cl O4 1.372(6) . ?
Cl O3 1.413(5) . ?
Cl O6 1.437(6) . ?
Cl O5 1.453(6) . ?

loop_
_geom_torsion_atom_site_label_1
_geom_torsion_atom_site_label_2
_geom_torsion_atom_site_label_3
_geom_torsion_atom_site_label_4
_geom_torsion
_geom_torsion_site_symmetry_1
_geom_torsion_site_symmetry_2
_geom_torsion_site_symmetry_3
_geom_torsion_site_symmetry_4
_geom_torsion_publ_flag
O1 C1 C2 C3 179.3(5) . . . . ?
C6 C1 C2 C3 -1.9(8) . . . . ?
C1 C2 C3 C4 0.7(9) . . . . ?
C2 C3 C4 C5 -0.6(9) . . . . ?
C2 C3 C4 C41 176.9(5) . . . . ?
C3 C4 C5 C6 1.8(8) . . . . ?
C41 C4 C5 C6 -175.7(5) . . . . ?
C4 C5 C6 C1 -3.1(8) . . . . ?
C4 C5 C6 C7 179.1(5) . . . . ?
O1 C1 C6 C5 -178.3(5) . . . . ?
C2 C1 C6 C5 3.0(8) . . . . ?
O1 C1 C6 C7 -0.6(9) . . . . ?
C2 C1 C6 C7 -179.2(5) . . . . ?
C5 C6 C7 N1 177.2(5) . . . . ?
C1 C6 C7 N1 -0.5(8) . . . . ?
C5 C6 C7 C71 -3.1(8) . . . . ?
C1 C6 C7 C71 179.2(5) . . . . ?
N1 C8 C9 N2 44.9(6) . . . . ?
N2 C10 C11 C16 44.4(7) . . . . ?
C101 C10 C11 C16 -131.8(6) . . . . ?
N2 C10 C11 C12 -138.8(5) . . . . ?
C101 C10 C11 C12 45.0(7) . . . . ?
C16 C11 C12 C13 -1.9(8) . . . . ?
C10 C11 C12 C13 -178.8(5) . . . . ?
C11 C12 C13 C14 1.9(8) . . . . ?
C11 C12 C13 C131 -179.7(5) . . . . ?
C12 C13 C14 C15 -0.7(9) . . . . ?
C131 C13 C14 C15 -179.0(6) . . . . ?
C13 C14 C15 C16 -0.6(9) . . . . ?
C14 C15 C16 C11 0.7(9) . . . . ?
C14 C15 C16 O2 176.5(5) . . . . ?
C12 C11 C16 C15 0.5(8) . . . . ?
C10 C11 C16 C15 177.5(5) . . . . ?
C12 C11 C16 O2 -175.4(5) . . . . ?
C10 C11 C16 O2 1.6(8) . . . . ?
O1 Co C17 O2 -169.2(4) . . . . ?
N1 Co C17 O2 98.7(4) . . . . ?
N2 Co C17 O2 12.9(4) . . . . ?
N3 Co C17 O2 -85.2(4) . . . . ?
N5 Co C17 O2 -119(8) . . . . ?
N3 C18 C19 N4 0.9(6) . . . . ?
N5 C22 C23 N6 -0.6(6) . . . . ?
C6 C7 N1 C8 -178.2(5) . . . . ?
C71 C7 N1 C8 2.2(8) . . . . ?
C6 C7 N1 Co 12.4(8) . . . . ?
C71 C7 N1 Co -167.3(4) . . . . ?
C9 C8 N1 C7 166.9(5) . . . . ?
C9 C8 N1 Co -21.9(5) . . . . ?
O1 Co N1 C7 -17.2(5) . . . . ?
N2 Co N1 C7 166.1(5) . . . . ?
C17 Co N1 C7 72.5(5) . . . . ?
N3 Co N1 C7 -2(3) . . . . ?
N5 Co N1 C7 -106.5(5) . . . . ?
O1 Co N1 C8 172.7(3) . . . . ?
N2 Co N1 C8 -3.9(3) . . . . ?
C17 Co N1 C8 -97.5(4) . . . . ?
N3 Co N1 C8 -172(2) . . . . ?
N5 Co N1 C8 83.4(4) . . . . ?
C11 C10 N2 C9 -164.3(5) . . . . ?
C101 C10 N2 C9 11.7(7) . . . . ?
C11 C10 N2 Co 12.2(8) . . . . ?
C101 C10 N2 Co -171.8(4) . . . . ?
C8 C9 N2 C10 130.0(5) . . . . ?
C8 C9 N2 Co -47.3(5) . . . . ?
O1 Co N2 C10 154(2) . . . . ?
N1 Co N2 C10 -147.6(5) . . . . ?
C17 Co N2 C10 -59.0(5) . . . . ?
N3 Co N2 C10 31.5(5) . . . . ?
N5 Co N2 C10 119.9(5) . . . . ?
O1 Co N2 C9 -29(3) . . . . ?
N1 Co N2 C9 29.2(3) . . . . ?
C17 Co N2 C9 117.8(3) . . . . ?
N3 Co N2 C9 -151.7(3) . . . . ?
N5 Co N2 C9 -63.3(3) . . . . ?
N4 C20 N3 C18 1.6(6) . . . . ?
N4 C20 N3 Co 179.1(4) . . . . ?
C19 C18 N3 C20 -1.5(6) . . . . ?
C19 C18 N3 Co -179.2(4) . . . . ?
O1 Co N3 C20 -145.5(5) . . . . ?
N1 Co N3 C20 -161(2) . . . . ?
N2 Co N3 C20 31.2(5) . . . . ?
C17 Co N3 C20 124.7(5) . . . . ?
N5 Co N3 C20 -56.1(5) . . . . ?
O1 Co N3 C18 31.6(4) . . . . ?
N1 Co N3 C18 16(3) . . . . ?
N2 Co N3 C18 -151.7(4) . . . . ?
C17 Co N3 C18 -58.2(5) . . . . ?
N5 Co N3 C18 120.9(4) . . . . ?
N3 C20 N4 C19 -1.1(6) . . . . ?
N3 C20 N4 C21 -179.9(5) . . . . ?
C18 C19 N4 C20 0.1(6) . . . . ?
C18 C19 N4 C21 178.9(6) . . . . ?
N6 C24 N5 C22 0.0(6) . . . . ?
N6 C24 N5 Co 179.3(4) . . . . ?
C23 C22 N5 C24 0.4(6) . . . . ?
C23 C22 N5 Co -179.0(4) . . . . ?
O1 Co N5 C24 147.9(5) . . . . ?
N1 Co N5 C24 -120.0(5) . . . . ?
N2 Co N5 C24 -34.3(5) . . . . ?
C17 Co N5 C24 98(8) . . . . ?
N3 Co N5 C24 63.9(5) . . . . ?
O1 Co N5 C22 -32.9(4) . . . . ?
N1 Co N5 C22 59.2(4) . . . . ?
N2 Co N5 C22 144.9(4) . . . . ?
C17 Co N5 C22 -83(8) . . . . ?
N3 Co N5 C22 -116.9(4) . . . . ?
N5 C24 N6 C23 -0.3(7) . . . . ?
N5 C24 N6 C25 -178.4(5) . . . . ?
C22 C23 N6 C24 0.6(6) . . . . ?
C22 C23 N6 C25 178.6(5) . . . . ?
C2 C1 O1 Co 168.2(4) . . . . ?
C6 C1 O1 Co -10.4(8) . . . . ?
N1 Co O1 C1 15.9(5) . . . . ?
N2 Co O1 C1 74(2) . . . . ?
C17 Co O1 C1 -73.0(5) . . . . ?
N3 Co O1 C1 -163.0(5) . . . . ?
N5 Co O1 C1 108.2(5) . . . . ?
C15 C16 O2 C17 93.7(6) . . . . ?
C11 C16 O2 C17 -90.4(6) . . . . ?
Co C17 O2 C16 66.9(5) . . . . ?
